data_7201759
loop_
_publ_author_name
'Dobrzycki, Lukasz'
'Wo\'zniak, Krzysztof'

_publ_section_title
;
 Structures of hybrid inorganic--organic salts with benzidine dication
 derivatives
;
_journal_issue 5
_journal_name_full CrystEngComm
_journal_page_first 525
_journal_paper_doi 10.1039/b714587j
_journal_volume 10
_journal_year 2008
_chemical_formula_sum 'C24 H24 Cl10 Cu N4 O2'
_chemical_formula_weight 818.52
_chemical_name_systematic
;
?
;
_space_group_IT_number 36
_symmetry_cell_setting orthorhombic
_symmetry_space_group_name_Hall 'C 2c -2'
_symmetry_space_group_name_H-M 'C m c 21'
_atom_sites_solution_hydrogens geom
_atom_sites_solution_primary direct
_atom_sites_solution_secondary difmap
_audit_creation_method SHELXL-97
_cell_angle_alpha 90.00
_cell_angle_beta 90.00
_cell_angle_gamma 90.00
_cell_formula_units_Z 4
_cell_length_a 25.3329(9)
_cell_length_b 6.7202(2)
_cell_length_c 18.5449(5)
_cell_measurement_temperature 100(2)
_cell_volume 3157.12(17)
_computing_cell_refinement
;
CrysAlis RED, Oxford Diffraction Ltd.,
Version 1.171.28cycle2 beta (release 25-10-2005 CrysAlis171 .NET)
(compiled Oct 25 2005,08:50:05)
;
_computing_data_collection
;
CrysAlis CCD, Oxford Diffraction Ltd.,
Version 1.171.28cycle2 beta (release 25-10-2005 CrysAlis171 .NET)
(compiled Oct 25 2005,08:50:05)
;
_computing_data_reduction
;
CrysAlis RED, Oxford Diffraction Ltd.,
Version 1.171.28cycle2 beta (release 25-10-2005 CrysAlis171 .NET)
(compiled Oct 25 2005,08:50:05)
;
_computing_molecular_graphics Diamond
_computing_publication_material SHELXTL-97
_computing_structure_refinement 'SHELXL-97 (Sheldrick, 1997)'
_computing_structure_solution 'SHELXS-97 (Sheldrick, 1990)'
_diffrn_ambient_temperature 100(2)
_diffrn_detector_area_resol_mean 8.6479
_diffrn_measured_fraction_theta_full 0.995
_diffrn_measured_fraction_theta_max 0.960
_diffrn_measurement_device_type KM4CCD
_diffrn_measurement_method 'omega scan'
_diffrn_radiation_monochromator graphite
_diffrn_radiation_source 'fine-focus sealed tube'
_diffrn_radiation_type MoK\a
_diffrn_radiation_wavelength 0.71073
_diffrn_reflns_av_R_equivalents 0.0303
_diffrn_reflns_av_sigmaI/netI 0.0550
_diffrn_reflns_limit_h_max 34
_diffrn_reflns_limit_h_min -34
_diffrn_reflns_limit_k_max 8
_diffrn_reflns_limit_k_min -8
_diffrn_reflns_limit_l_max 24
_diffrn_reflns_limit_l_min -24
_diffrn_reflns_number 14399
_diffrn_reflns_theta_full 28.00
_diffrn_reflns_theta_max 28.75
_diffrn_reflns_theta_min 2.72
_diffrn_standards_decay_% 2
_diffrn_standards_number '1 frame'
_exptl_absorpt_coefficient_mu 1.570
_exptl_absorpt_correction_T_max 0.94
_exptl_absorpt_correction_T_min 0.68
_exptl_absorpt_correction_type analytical
_exptl_absorpt_process_details
;
CrysAlis RED, Oxford Diffraction Ltd.,
Version 1.171.28cycle2 beta (release 25-10-2005 CrysAlis171 .NET)
(compiled Oct 25 2005,08:50:05)
Analytical numeric absorption correction using a multifaceted crystal
model based on expressions derived by R.C. Clark & J.S. Reid.
;
_exptl_crystal_colour green
_exptl_crystal_density_diffrn 1.722
_exptl_crystal_density_method 'not measured'
_exptl_crystal_description prismatic
_exptl_crystal_F_000 1644
_exptl_crystal_size_max 0.34
_exptl_crystal_size_mid 0.07
_exptl_crystal_size_min 0.04
_refine_diff_density_max 0.541
_refine_diff_density_min -0.325
_refine_diff_density_rms 0.072
_refine_ls_abs_structure_details 'Flack H D (1983), Acta Cryst. A39, 876-881, 1823 Friedel pairs'
_refine_ls_extinction_method none
_refine_ls_goodness_of_fit_ref 0.938
_refine_ls_hydrogen_treatment constr
_refine_ls_matrix_type full
_refine_ls_number_parameters 208
_refine_ls_number_reflns 3896
_refine_ls_number_restraints 1
_refine_ls_restrained_S_all 0.938
_refine_ls_R_factor_all 0.0376
_refine_ls_R_factor_gt 0.0264
_refine_ls_shift/su_max 0.001
_refine_ls_shift/su_mean 0.000
_refine_ls_structure_factor_coef Fsqd
_refine_ls_weighting_details 'calc w=1/[\s^2^(Fo^2^)+(0.0273P)^2^+0.0000P] where P=(Fo^2^+2Fc^2^)/3'
_refine_ls_weighting_scheme calc
_refine_ls_wR_factor_gt 0.0545
_refine_ls_wR_factor_ref 0.0557
_reflns_number_gt 3123
_reflns_number_total 3896
_reflns_threshold_expression >2sigma(I)
_cod_data_source_file b714587j.txt
_cod_data_source_block 2_CuCl4(H2O)
_cod_depositor_comments
;
The following automatic conversions were performed:
'_symmetry_cell_setting' value 'Orthorhombic' changed to 'orthorhombic'
according to '/home/saulius/struct/CIF-dictionaries/cif_core.dic'
dictionary named 'cif_core.dic' version 2.4.1 from 2010-06-29.

Automatic conversion script
Id: cif_fix_enum 1527 2010-12-29 10:47:43Z saulius 
;
_cod_original_sg_symbol_H-M Cmc2(1)
_cod_database_code 7201759

loop_
_symmetry_equiv_pos_as_xyz
'x, y, z'
'-x, -y, z+1/2'
'x, -y, z+1/2'
'-x, y, z'
'x+1/2, y+1/2, z'
'-x+1/2, -y+1/2, z+1/2'
'x+1/2, -y+1/2, z+1/2'
'-x+1/2, y+1/2, z'

loop_
_atom_site_label
_atom_site_type_symbol
_atom_site_fract_x
_atom_site_fract_y
_atom_site_fract_z
_atom_site_U_iso_or_equiv
_atom_site_adp_type
_atom_site_occupancy
_atom_site_symmetry_multiplicity
_atom_site_calc_flag
_atom_site_refinement_flags
_atom_site_disorder_assembly
_atom_site_disorder_group
Cu1 Cu 0.5000 1.05878(7) 0.30169(3) 0.01786(12) Uani 1 2 d S . .
Cl1 Cl 0.5000 0.81977(16) 0.38945(6) 0.0235(3) Uani 1 2 d S . .
Cl2 Cl 0.5000 1.33959(15) 0.23311(5) 0.0155(2) Uani 1 2 d S . .
Cl3 Cl 0.41026(2) 1.05587(9) 0.30098(4) 0.01619(14) Uani 1 1 d . . .
Cl4 Cl 0.38399(3) 0.65524(10) 0.15258(4) 0.02032(16) Uani 1 1 d . . .
Cl5 Cl 0.42972(3) 0.39005(11) 0.45733(4) 0.02064(16) Uani 1 1 d . . .
Cl6 Cl 0.20386(3) 0.29507(13) 0.70309(4) 0.02737(19) Uani 1 1 d . . .
N1 N 0.40647(8) 0.5609(3) 0.31191(13) 0.0146(5) Uani 1 1 d . . .
H1A H 0.4278 0.6566 0.3307 0.022 Uiso 1 1 calc R . .
H1B H 0.3954 0.5989 0.2673 0.022 Uiso 1 1 calc R . .
H1C H 0.4247 0.4445 0.3084 0.022 Uiso 1 1 calc R . .
N2 N 0.09752(8) 0.3025(3) 0.63333(12) 0.0157(5) Uani 1 1 d . . .
H2A H 0.0666 0.3350 0.6112 0.024 Uiso 1 1 calc R . .
H2B H 0.1000 0.3693 0.6759 0.024 Uiso 1 1 calc R . .
H2C H 0.0983 0.1692 0.6418 0.024 Uiso 1 1 calc R . .
C1 C 0.36076(11) 0.5330(4) 0.35893(14) 0.0113(6) Uani 1 1 d . . .
C2 C 0.36741(10) 0.4545(4) 0.42676(15) 0.0110(6) Uani 1 1 d . . .
C3 C 0.32430(11) 0.4257(4) 0.47178(15) 0.0116(6) Uani 1 1 d . . .
H3 H 0.3293 0.3717 0.5186 0.014 Uiso 1 1 calc R . .
C4 C 0.27380(10) 0.4758(4) 0.44849(15) 0.0115(6) Uani 1 1 d . . .
C5 C 0.26763(10) 0.5528(4) 0.37879(14) 0.0113(6) Uani 1 1 d . . .
H5 H 0.2333 0.5857 0.3619 0.014 Uiso 1 1 calc R . .
C6 C 0.31079(10) 0.5818(4) 0.33401(15) 0.0117(6) Uani 1 1 d . . .
H6 H 0.3062 0.6344 0.2869 0.014 Uiso 1 1 calc R . .
C7 C 0.14185(11) 0.3574(4) 0.58680(15) 0.0135(6) Uani 1 1 d . . .
C8 C 0.19269(11) 0.3569(4) 0.61322(14) 0.0140(6) Uani 1 1 d . . .
C9 C 0.23506(11) 0.3995(4) 0.56983(15) 0.0137(6) Uani 1 1 d . . .
H9 H 0.2697 0.3992 0.5894 0.016 Uiso 1 1 calc R . .
C10 C 0.22741(11) 0.4436(4) 0.49672(14) 0.0113(6) Uani 1 1 d . . .
C11 C 0.17585(11) 0.4466(4) 0.47006(15) 0.0130(6) Uani 1 1 d . . .
H11 H 0.1698 0.4769 0.4207 0.016 Uiso 1 1 calc R . .
C12 C 0.13301(11) 0.4054(4) 0.51518(15) 0.0142(6) Uani 1 1 d . . .
H12 H 0.0980 0.4104 0.4968 0.017 Uiso 1 1 calc R . .
O1A O 0.0000 0.4232(7) 0.5630(2) 0.0241(11) Uani 0.64 2 d SP . .
O1B O 0.0000 0.2437(13) 0.5577(4) 0.0185(17) Uani 0.36 2 d SP . .
O2A O 0.5000 0.8464(8) 0.1903(3) 0.0295(14) Uani 0.56 2 d SP . .
O2B O 0.5000 0.6850(11) 0.0958(4) 0.0304(18) Uani 0.44 2 d SP . .

loop_
_atom_site_aniso_label
_atom_site_aniso_U_11
_atom_site_aniso_U_22
_atom_site_aniso_U_33
_atom_site_aniso_U_23
_atom_site_aniso_U_13
_atom_site_aniso_U_12
Cu1 0.0118(2) 0.0174(3) 0.0243(3) 0.0071(2) 0.000 0.000
Cl1 0.0197(6) 0.0262(6) 0.0247(6) 0.0121(5) 0.000 0.000
Cl2 0.0109(5) 0.0189(5) 0.0167(5) 0.0025(4) 0.000 0.000
Cl3 0.0123(3) 0.0169(3) 0.0194(3) 0.0028(3) 0.0011(4) -0.0006(3)
Cl4 0.0222(4) 0.0238(4) 0.0149(4) 0.0015(3) -0.0027(3) 0.0021(3)
Cl5 0.0103(3) 0.0318(4) 0.0198(4) 0.0079(3) 0.0005(3) 0.0026(3)
Cl6 0.0174(4) 0.0503(5) 0.0144(4) 0.0057(4) -0.0002(3) -0.0034(4)
N1 0.0114(11) 0.0185(11) 0.0139(14) 0.0019(11) -0.0009(11) -0.0001(10)
N2 0.0126(12) 0.0186(13) 0.0159(12) 0.0012(10) 0.0040(10) 0.0000(10)
C1 0.0124(14) 0.0090(14) 0.0127(15) -0.0020(11) 0.0028(12) -0.0002(12)
C2 0.0084(13) 0.0076(13) 0.0170(15) -0.0003(11) 0.0016(12) 0.0005(11)
C3 0.0157(14) 0.0093(14) 0.0098(14) -0.0017(11) 0.0001(11) -0.0018(12)
C4 0.0151(14) 0.0086(13) 0.0107(14) -0.0047(12) 0.0040(13) -0.0041(11)
C5 0.0097(14) 0.0104(13) 0.0138(15) -0.0024(11) -0.0010(12) 0.0008(11)
C6 0.0129(15) 0.0100(14) 0.0121(14) -0.0005(11) 0.0012(11) 0.0022(11)
C7 0.0114(14) 0.0124(14) 0.0166(15) -0.0019(12) 0.0053(12) 0.0001(12)
C8 0.0173(16) 0.0159(15) 0.0088(14) -0.0002(12) -0.0002(11) 0.0000(12)
C9 0.0076(13) 0.0164(15) 0.0172(15) -0.0034(13) -0.0006(12) -0.0023(12)
C10 0.0118(14) 0.0081(14) 0.0139(15) -0.0021(12) 0.0036(12) 0.0010(12)
C11 0.0151(14) 0.0120(14) 0.0118(15) 0.0022(11) 0.0004(12) 0.0017(12)
C12 0.0113(14) 0.0131(16) 0.0182(16) -0.0003(13) -0.0030(12) 0.0010(11)
O1A 0.012(2) 0.034(3) 0.027(3) -0.002(2) 0.000 0.000
O1B 0.012(4) 0.028(5) 0.016(4) -0.007(3) 0.000 0.000
O2A 0.018(3) 0.020(3) 0.050(4) 0.006(3) 0.000 0.000
O2B 0.019(4) 0.042(5) 0.031(4) 0.012(4) 0.000 0.000

loop_
_atom_type_symbol
_atom_type_description
_atom_type_scat_dispersion_real
_atom_type_scat_dispersion_imag
_atom_type_scat_source
C C 0.0033 0.0016 'International Tables Vol C Tables 4.2.6.8 and 6.1.1.4'
H H 0.0000 0.0000 'International Tables Vol C Tables 4.2.6.8 and 6.1.1.4'
N N 0.0061 0.0033 'International Tables Vol C Tables 4.2.6.8 and 6.1.1.4'
Cl Cl 0.1484 0.1585 'International Tables Vol C Tables 4.2.6.8 and 6.1.1.4'
Cu Cu 0.3201 1.2651 'International Tables Vol C Tables 4.2.6.8 and 6.1.1.4'
O O 0.0106 0.0060 'International Tables Vol C Tables 4.2.6.8 and 6.1.1.4'

loop_
_geom_angle_atom_site_label_1
_geom_angle_atom_site_label_2
_geom_angle_atom_site_label_3
_geom_angle
_geom_angle_site_symmetry_1
_geom_angle_site_symmetry_3
_geom_angle_publ_flag
Cl3 Cu1 Cl3 178.81(5) . 4_655 ?
Cl3 Cu1 Cl2 90.22(2) . . ?
Cl3 Cu1 Cl2 90.22(2) 4_655 . ?
Cl3 Cu1 Cl1 89.89(2) . . ?
Cl3 Cu1 Cl1 89.89(2) 4_655 . ?
Cl2 Cu1 Cl1 168.60(5) . . ?
C1 N1 H1A 109.5 . . ?
C1 N1 H1B 109.5 . . ?
H1A N1 H1B 109.5 . . ?
C1 N1 H1C 109.5 . . ?
H1A N1 H1C 109.5 . . ?
H1B N1 H1C 109.5 . . ?
C7 N2 H2A 109.5 . . ?
C7 N2 H2B 109.5 . . ?
H2A N2 H2B 109.5 . . ?
C7 N2 H2C 109.5 . . ?
H2A N2 H2C 109.5 . . ?
H2B N2 H2C 109.5 . . ?
C2 C1 C6 120.5(3) . . ?
C2 C1 N1 119.9(2) . . ?
C6 C1 N1 119.6(2) . . ?
C1 C2 C3 120.5(3) . . ?
C1 C2 Cl5 120.5(2) . . ?
C3 C2 Cl5 119.0(2) . . ?
C2 C3 C4 120.2(3) . . ?
C2 C3 H3 119.9 . . ?
C4 C3 H3 119.9 . . ?
C3 C4 C5 118.6(2) . . ?
C3 C4 C10 120.2(3) . . ?
C5 C4 C10 121.2(2) . . ?
C6 C5 C4 121.1(3) . . ?
C6 C5 H5 119.5 . . ?
C4 C5 H5 119.5 . . ?
C5 C6 C1 119.1(3) . . ?
C5 C6 H6 120.4 . . ?
C1 C6 H6 120.4 . . ?
C8 C7 C12 119.5(3) . . ?
C8 C7 N2 120.5(2) . . ?
C12 C7 N2 120.0(3) . . ?
C9 C8 C7 121.5(3) . . ?
C9 C8 Cl6 119.0(2) . . ?
C7 C8 Cl6 119.5(2) . . ?
C8 C9 C10 120.2(3) . . ?
C8 C9 H9 119.9 . . ?
C10 C9 H9 119.9 . . ?
C11 C10 C9 118.4(2) . . ?
C11 C10 C4 121.5(2) . . ?
C9 C10 C4 120.1(2) . . ?
C10 C11 C12 120.8(3) . . ?
C10 C11 H11 119.6 . . ?
C12 C11 H11 119.6 . . ?
C7 C12 C11 119.6(3) . . ?
C7 C12 H12 120.2 . . ?
C11 C12 H12 120.2 . . ?

loop_
_geom_bond_atom_site_label_1
_geom_bond_atom_site_label_2
_geom_bond_distance
_geom_bond_site_symmetry_2
_geom_bond_publ_flag
Cu1 Cl3 2.2735(6) . ?
Cu1 Cl3 2.2735(6) 4_655 ?
Cu1 Cl2 2.2756(11) . ?
Cu1 Cl1 2.2866(12) . ?
Cl5 C2 1.732(3) . ?
Cl6 C8 1.741(3) . ?
N1 C1 1.462(3) . ?
N1 H1A 0.9100 . ?
N1 H1B 0.9100 . ?
N1 H1C 0.9100 . ?
N2 C7 1.464(3) . ?
N2 H2A 0.9100 . ?
N2 H2B 0.9100 . ?
N2 H2C 0.9100 . ?
C1 C2 1.374(4) . ?
C1 C6 1.387(4) . ?
C2 C3 1.388(4) . ?
C3 C4 1.392(4) . ?
C3 H3 0.9500 . ?
C4 C5 1.401(4) . ?
C4 C10 1.493(4) . ?
C5 C6 1.387(4) . ?
C5 H5 0.9500 . ?
C6 H6 0.9500 . ?
C7 C8 1.378(4) . ?
C7 C12 1.385(4) . ?
C8 C9 1.372(4) . ?
C9 C10 1.401(4) . ?
C9 H9 0.9500 . ?
C10 C11 1.397(4) . ?
C11 C12 1.398(4) . ?
C11 H11 0.9500 . ?
C12 H12 0.9500 . ?
O1A O1B 1.210(9) . ?

loop_
_geom_hbond_atom_site_label_D
_geom_hbond_atom_site_label_H
_geom_hbond_atom_site_label_A
_geom_hbond_distance_DH
_geom_hbond_distance_HA
_geom_hbond_distance_DA
_geom_hbond_angle_DHA
_geom_hbond_site_symmetry_A
N1 H1A Cl1 0.91 2.39 3.272(2) 162.2 .
N1 H1A Cl3 0.91 2.78 3.334(2) 120.8 .
N1 H1B Cl4 0.91 2.18 3.075(3) 167.5 .
N1 H1C Cl2 0.91 2.47 3.156(2) 132.6 1_545
N1 H1C Cl3 0.91 2.64 3.401(2) 141.6 1_545
N2 H2A O1A 0.91 2.00 2.909(3) 176.6 .
N2 H2A O1B 0.91 2.05 2.868(5) 148.6 .
N2 H2B Cl3 0.91 2.39 3.257(2) 159.8 6_565
N2 H2C Cl4 0.91 2.23 3.132(2) 168.7 6

loop_
_geom_torsion_atom_site_label_1
_geom_torsion_atom_site_label_2
_geom_torsion_atom_site_label_3
_geom_torsion_atom_site_label_4
_geom_torsion
_geom_torsion_site_symmetry_1
_geom_torsion_site_symmetry_2
_geom_torsion_site_symmetry_3
_geom_torsion_site_symmetry_4
_geom_torsion_publ_flag
C6 C1 C2 C3 -1.0(4) . . . . ?
N1 C1 C2 C3 -179.5(2) . . . . ?
C6 C1 C2 Cl5 179.0(2) . . . . ?
N1 C1 C2 Cl5 0.6(3) . . . . ?
C1 C2 C3 C4 0.2(4) . . . . ?
Cl5 C2 C3 C4 -179.9(2) . . . . ?
C2 C3 C4 C5 0.8(4) . . . . ?
C2 C3 C4 C10 179.6(2) . . . . ?
C3 C4 C5 C6 -1.0(4) . . . . ?
C10 C4 C5 C6 -179.7(2) . . . . ?
C4 C5 C6 C1 0.2(4) . . . . ?
C2 C1 C6 C5 0.9(4) . . . . ?
N1 C1 C6 C5 179.3(2) . . . . ?
C12 C7 C8 C9 -1.2(4) . . . . ?
N2 C7 C8 C9 177.2(2) . . . . ?
C12 C7 C8 Cl6 -179.6(2) . . . . ?
N2 C7 C8 Cl6 -1.3(4) . . . . ?
C7 C8 C9 C10 -0.5(4) . . . . ?
Cl6 C8 C9 C10 178.0(2) . . . . ?
C8 C9 C10 C11 1.2(4) . . . . ?
C8 C9 C10 C4 -175.7(2) . . . . ?
C3 C4 C10 C11 -164.5(2) . . . . ?
C5 C4 C10 C11 14.2(4) . . . . ?
C3 C4 C10 C9 12.3(4) . . . . ?
C5 C4 C10 C9 -169.0(3) . . . . ?
C9 C10 C11 C12 -0.4(4) . . . . ?
C4 C10 C11 C12 176.5(2) . . . . ?
C8 C7 C12 C11 2.0(4) . . . . ?
N2 C7 C12 C11 -176.3(2) . . . . ?
C10 C11 C12 C7 -1.3(4) . . . . ?
